data_2229380
loop_
_publ_author_name
'Fun, Hoong-Kun'
'Rosli, Mohd Mustaqim'
'Kumar, D. J. Madhu'
'Prasad, D. Jagadeesh'
'Nagaraja, G. K.'

_publ_section_title
;
 2-Methyl-6-(trifluoromethyl)imidazo[1,2-<i>a</i>]pyridine-3-carbonitrile
;
_journal_coeditor_code FL2329
_journal_issue 3
_journal_name_full 'Acta Crystallographica Section E'
_journal_page_first o573
_journal_paper_doi 10.1107/S1600536811003928
_journal_volume 67
_journal_year 2011
_chemical_formula_iupac 'C10 H6 F3 N3'
_chemical_formula_moiety 'C10 H6 F3 N3'
_chemical_formula_sum 'C10 H6 F3 N3'
_chemical_formula_weight 225.18
_chemical_name_systematic
;
2-Methyl-6-(trifluoromethyl)imidazo[1,2-<i>a</i>]pyridine-3-carbonitrile
;
_space_group_IT_number 14
_symmetry_cell_setting monoclinic
_symmetry_space_group_name_Hall '-P 2ybc'
_symmetry_space_group_name_H-M 'P 1 21/c 1'
_atom_sites_solution_hydrogens geom
_atom_sites_solution_primary direct
_atom_sites_solution_secondary difmap
_audit_creation_method SHELXL-97
_cell_angle_alpha 90.00
_cell_angle_beta 96.653(4)
_cell_angle_gamma 90.00
_cell_formula_units_Z 4
_cell_length_a 5.6871(3)
_cell_length_b 8.5437(5)
_cell_length_c 20.5403(13)
_cell_measurement_reflns_used 2837
_cell_measurement_temperature 297(2)
_cell_measurement_theta_max 25.28
_cell_measurement_theta_min 2.58
_cell_volume 991.31(10)
_computing_cell_refinement 'SAINT (Bruker, 2009)'
_computing_data_collection 'APEX2 (Bruker, 2009)'
_computing_data_reduction 'SAINT (Bruker, 2009)'
_computing_molecular_graphics 'SHELXTL (Sheldrick, 2008)'
_computing_publication_material 'SHELXTL (Sheldrick, 2008) and PLATON (Spek, 2009)'
_computing_structure_refinement 'SHELXTL (Sheldrick, 2008)'
_computing_structure_solution 'SHELXTL (Sheldrick, 2008)'
_diffrn_ambient_temperature 297(2)
_diffrn_measured_fraction_theta_full 0.995
_diffrn_measured_fraction_theta_max 0.995
_diffrn_measurement_device_type
;
Bruker APEXII DUO CCD area-detector
;
_diffrn_measurement_method '\f and \w'
_diffrn_radiation_monochromator graphite
_diffrn_radiation_source 'fine-focus sealed tube'
_diffrn_radiation_type MoK\a
_diffrn_radiation_wavelength 0.71073
_diffrn_reflns_av_R_equivalents 0.0286
_diffrn_reflns_av_sigmaI/netI 0.0334
_diffrn_reflns_limit_h_max 7
_diffrn_reflns_limit_h_min -7
_diffrn_reflns_limit_k_max 11
_diffrn_reflns_limit_k_min -11
_diffrn_reflns_limit_l_max 28
_diffrn_reflns_limit_l_min -28
_diffrn_reflns_number 10175
_diffrn_reflns_theta_full 29.84
_diffrn_reflns_theta_max 29.84
_diffrn_reflns_theta_min 2.58
_diffrn_standards_number 0
_exptl_absorpt_coefficient_mu 0.134
_exptl_absorpt_correction_T_max 0.9909
_exptl_absorpt_correction_T_min 0.9453
_exptl_absorpt_correction_type multi-scan
_exptl_absorpt_process_details '(SADABS; Bruker, 2009)'
_exptl_crystal_colour colourless
_exptl_crystal_density_diffrn 1.509
_exptl_crystal_density_method 'not measured'
_exptl_crystal_description plate
_exptl_crystal_F_000 456
_exptl_crystal_size_max 0.43
_exptl_crystal_size_mid 0.22
_exptl_crystal_size_min 0.07
_refine_diff_density_max 0.132
_refine_diff_density_min -0.216
_refine_ls_extinction_method none
_refine_ls_goodness_of_fit_ref 1.033
_refine_ls_hydrogen_treatment constr
_refine_ls_matrix_type full
_refine_ls_number_parameters 176
_refine_ls_number_reflns 2820
_refine_ls_number_restraints 0
_refine_ls_restrained_S_all 1.033
_refine_ls_R_factor_all 0.0857
_refine_ls_R_factor_gt 0.0494
_refine_ls_shift/su_max 0.000
_refine_ls_shift/su_mean 0.000
_refine_ls_structure_factor_coef Fsqd
_refine_ls_weighting_details 'calc w=1/[\s^2^(Fo^2^)+(0.0575P)^2^+0.0655P] where P=(Fo^2^+2Fc^2^)/3'
_refine_ls_weighting_scheme calc
_refine_ls_wR_factor_gt 0.1119
_refine_ls_wR_factor_ref 0.1299
_reflns_number_gt 1720
_reflns_number_total 2820
_reflns_threshold_expression I>2\s(I)
_cod_data_source_file fl2329.cif
_cod_data_source_block I
_cod_original_sg_symbol_H-M 'P 21/c'
_cod_database_code 2229380
_cod_database_fobs_code 2229380

loop_
_symmetry_equiv_pos_as_xyz
'x, y, z'
'-x, y+1/2, -z+1/2'
'-x, -y, -z'
'x, -y-1/2, z-1/2'

loop_
_atom_site_type_symbol
_atom_site_label
_atom_site_fract_x
_atom_site_fract_y
_atom_site_fract_z
_atom_site_U_iso_or_equiv
_atom_site_adp_type
_atom_site_calc_flag
_atom_site_refinement_flags
_atom_site_occupancy
_atom_site_disorder_assembly
_atom_site_disorder_group
C C10 0.2247(4) 0.2282(2) 0.30231(9) 0.0633(5) Uani d . 1 . .
F F1 0.1174(15) 0.0950(4) 0.2794(3) 0.1138(18) Uani d P 0.675(13) A 1
F F2 0.3304(7) 0.2905(11) 0.2575(3) 0.134(2) Uani d P 0.675(13) A 1
F F3 0.0427(9) 0.3205(5) 0.3079(2) 0.0858(13) Uani d P 0.675(13) A 1
F F1A 0.246(3) 0.1157(11) 0.2609(4) 0.097(3) Uani d P 0.325(13) A 2
F F2A 0.329(2) 0.3390(12) 0.2678(6) 0.131(4) Uani d P 0.325(13) A 2
F F3A 0.0178(17) 0.271(2) 0.3077(6) 0.141(5) Uani d P 0.325(13) A 2
N N1 0.46963(19) 0.24647(12) 0.47742(6) 0.0410(3) Uani d . 1 A .
N N2 0.7873(2) 0.15187(14) 0.54049(6) 0.0528(3) Uani d . 1 A .
N N3 0.1553(2) 0.49667(17) 0.57317(7) 0.0660(4) Uani d . 1 A .
C C1 0.3230(3) 0.27046(16) 0.42094(8) 0.0447(4) Uani d . 1 . .
H H1A 0.1888 0.3328 0.4206 0.054 Uiso calc R 1 A .
C C2 0.3776(3) 0.20129(17) 0.36531(7) 0.0478(4) Uani d . 1 A .
C C3 0.5809(3) 0.10468(18) 0.36599(8) 0.0541(4) Uani d . 1 . .
H H3A 0.6161 0.0581 0.3274 0.065 Uiso calc R 1 A .
C C4 0.7237(3) 0.07997(17) 0.42235(8) 0.0530(4) Uani d . 1 A .
H H4A 0.8554 0.0153 0.4228 0.064 Uiso calc R 1 . .
C C5 0.6712(2) 0.15294(16) 0.48021(8) 0.0455(4) Uani d . 1 . .
C C6 0.6634(3) 0.24616(17) 0.57735(8) 0.0486(4) Uani d . 1 . .
C C7 0.4662(2) 0.30593(16) 0.54019(7) 0.0432(3) Uani d . 1 A .
C C8 0.2918(3) 0.40991(17) 0.55779(7) 0.0468(4) Uani d . 1 . .
C C9 0.7402(3) 0.2770(2) 0.64782(8) 0.0654(5) Uani d . 1 A .
H H9A 0.7533 0.1797 0.6713 0.098 Uiso calc PR 0.675(13) A 1
H H9B 0.6256 0.3425 0.6654 0.098 Uiso calc PR 0.675(13) A 1
H H9C 0.8910 0.3287 0.6523 0.098 Uiso calc PR 0.675(13) A 1
H H9D 0.8904 0.2278 0.6603 0.098 Uiso calc PR 0.325(13) A 2
H H9E 0.6250 0.2353 0.6738 0.098 Uiso calc PR 0.325(13) A 2
H H9F 0.7547 0.3878 0.6549 0.098 Uiso calc PR 0.325(13) A 2

loop_
_atom_site_aniso_label
_atom_site_aniso_U_11
_atom_site_aniso_U_22
_atom_site_aniso_U_33
_atom_site_aniso_U_12
_atom_site_aniso_U_13
_atom_site_aniso_U_23
C10 0.0701(12) 0.0666(11) 0.0522(10) 0.0091(10) 0.0024(9) -0.0014(8)
F1 0.131(3) 0.0749(15) 0.117(3) 0.001(2) -0.065(3) -0.0194(17)
F2 0.085(2) 0.255(7) 0.0643(18) 0.003(3) 0.0218(15) 0.049(3)
F3 0.093(3) 0.095(2) 0.0627(18) 0.0467(16) -0.0183(18) -0.0041(12)
F1A 0.116(6) 0.093(4) 0.071(3) 0.011(4) -0.032(4) -0.018(3)
F2A 0.213(10) 0.090(5) 0.082(5) -0.027(4) -0.018(5) 0.050(3)
F3A 0.039(3) 0.302(15) 0.081(5) 0.003(6) 0.002(3) 0.042(8)
N1 0.0356(6) 0.0390(6) 0.0485(7) 0.0048(5) 0.0053(5) 0.0016(5)
N2 0.0445(7) 0.0524(7) 0.0604(8) 0.0094(6) 0.0009(6) 0.0029(6)
N3 0.0590(8) 0.0662(9) 0.0748(10) 0.0127(7) 0.0158(7) -0.0053(7)
C1 0.0389(7) 0.0421(7) 0.0524(9) 0.0057(6) 0.0024(7) 0.0051(6)
C2 0.0468(8) 0.0463(8) 0.0498(9) 0.0012(6) 0.0043(7) 0.0004(6)
C3 0.0525(9) 0.0530(9) 0.0580(10) 0.0038(7) 0.0117(8) -0.0084(7)
C4 0.0432(8) 0.0486(8) 0.0680(10) 0.0103(7) 0.0096(8) -0.0042(7)
C5 0.0371(7) 0.0400(7) 0.0593(9) 0.0067(6) 0.0046(7) 0.0022(6)
C6 0.0451(8) 0.0471(8) 0.0532(9) 0.0008(6) 0.0045(7) 0.0036(6)
C7 0.0403(7) 0.0434(7) 0.0462(8) 0.0040(6) 0.0064(6) 0.0027(6)
C8 0.0435(8) 0.0466(8) 0.0509(8) 0.0023(6) 0.0078(7) 0.0010(6)
C9 0.0651(11) 0.0746(12) 0.0540(10) 0.0025(9) -0.0037(9) 0.0045(8)

loop_
_atom_type_symbol
_atom_type_description
_atom_type_scat_dispersion_real
_atom_type_scat_dispersion_imag
_atom_type_scat_source
C C 0.0033 0.0016 'International Tables Vol C Tables 4.2.6.8 and 6.1.1.4'
H H 0.0000 0.0000 'International Tables Vol C Tables 4.2.6.8 and 6.1.1.4'
N N 0.0061 0.0033 'International Tables Vol C Tables 4.2.6.8 and 6.1.1.4'
F F 0.0171 0.0103 'International Tables Vol C Tables 4.2.6.8 and 6.1.1.4'

loop_
_geom_angle_atom_site_label_1
_geom_angle_atom_site_label_2
_geom_angle_atom_site_label_3
_geom_angle_site_symmetry_1
_geom_angle_site_symmetry_3
_geom_angle
_geom_angle_publ_flag
F3A C10 F1A . . 115.7(7) ?
F2 C10 F3 . . 104.8(4) ?
F2 C10 F1 . . 109.4(4) ?
F3 C10 F1 . . 102.0(4) ?
F3A C10 F2A . . 108.3(9) ?
F1A C10 F2A . . 95.5(7) ?
F3A C10 C2 . . 115.4(6) ?
F2 C10 C2 . . 114.5(3) ?
F1A C10 C2 . . 111.4(4) ?
F3 C10 C2 . . 113.7(3) ?
F1 C10 C2 . . 111.5(2) ?
F2A C10 C2 . . 108.4(5) ?
C1 N1 C7 . . 131.48(12) ?
C1 N1 C5 . . 122.71(12) ?
C7 N1 C5 . . 105.77(12) ?
C5 N2 C6 . . 106.31(12) ?
C2 C1 N1 . . 118.37(13) ?
C2 C1 H1A . . 120.8 ?
N1 C1 H1A . . 120.8 ?
C1 C2 C3 . . 120.76(15) ?
C1 C2 C10 . . 119.84(14) ?
C3 C2 C10 . . 119.40(14) ?
C4 C3 C2 . . 120.49(14) ?
C4 C3 H3A . . 119.8 ?
C2 C3 H3A . . 119.8 ?
C3 C4 C5 . . 119.33(13) ?
C3 C4 H4A . . 120.3 ?
C5 C4 H4A . . 120.3 ?
N2 C5 N1 . . 111.00(12) ?
N2 C5 C4 . . 130.66(13) ?
N1 C5 C4 . . 118.32(14) ?
N2 C6 C7 . . 110.63(14) ?
N2 C6 C9 . . 122.40(14) ?
C7 C6 C9 . . 126.97(14) ?
C6 C7 N1 . . 106.29(12) ?
C6 C7 C8 . . 129.98(14) ?
N1 C7 C8 . . 123.71(13) ?
N3 C8 C7 . . 178.02(17) ?
C6 C9 H9A . . 109.5 ?
C6 C9 H9B . . 109.5 ?
C6 C9 H9C . . 109.5 ?
C6 C9 H9D . . 109.5 ?
C6 C9 H9E . . 109.5 ?
H9D C9 H9E . . 109.5 ?
C6 C9 H9F . . 109.5 ?
H9D C9 H9F . . 109.5 ?
H9E C9 H9F . . 109.5 ?

loop_
_geom_bond_atom_site_label_1
_geom_bond_atom_site_label_2
_geom_bond_site_symmetry_2
_geom_bond_distance
_geom_bond_publ_flag
C10 F3A . 1.249(10) ?
C10 F2 . 1.273(4) ?
C10 F1A . 1.298(7) ?
C10 F3 . 1.316(4) ?
C10 F1 . 1.350(5) ?
C10 F2A . 1.359(9) ?
C10 C2 . 1.491(2) ?
N1 C1 . 1.3635(19) ?
N1 C7 . 1.3880(18) ?
N1 C5 . 1.3931(17) ?
N2 C5 . 1.3340(19) ?
N2 C6 . 1.3571(19) ?
N3 C8 . 1.1442(17) ?
C1 C2 . 1.354(2) ?
C1 H1A . 0.9300 ?
C2 C3 . 1.420(2) ?
C3 C4 . 1.351(2) ?
C3 H3A . 0.9300 ?
C4 C5 . 1.405(2) ?
C4 H4A . 0.9300 ?
C6 C7 . 1.379(2) ?
C6 C9 . 1.486(2) ?
C7 C8 . 1.4095(19) ?
C9 H9A . 0.9600 ?
C9 H9B . 0.9600 ?
C9 H9C . 0.9600 ?
C9 H9D . 0.9600 ?
C9 H9E . 0.9600 ?
C9 H9F . 0.9600 ?

loop_
_geom_hbond_atom_site_label_D
_geom_hbond_atom_site_label_H
_geom_hbond_atom_site_label_A
_geom_hbond_site_symmetry_A
_geom_hbond_distance_DH
_geom_hbond_distance_HA
_geom_hbond_distance_DA
_geom_hbond_angle_DHA
_geom_hbond_publ_flag
C1 H1A N3 3_566 0.93 2.45 3.384(2) 176 yes
C4 H4A N2 3_756 0.93 2.53 3.428(2) 163 yes

loop_
_geom_torsion_atom_site_label_1
_geom_torsion_atom_site_label_2
_geom_torsion_atom_site_label_3
_geom_torsion_atom_site_label_4
_geom_torsion_site_symmetry_1
_geom_torsion_site_symmetry_2
_geom_torsion_site_symmetry_3
_geom_torsion_site_symmetry_4
_geom_torsion
_geom_torsion_publ_flag
C7 N1 C1 C2 . . . . 176.78(13) ?
C5 N1 C1 C2 . . . . -0.6(2) ?
N1 C1 C2 C3 . . . . 0.7(2) ?
N1 C1 C2 C10 . . . . -178.43(14) ?
F3A C10 C2 C1 . . . . -22.2(11) ?
F2 C10 C2 C1 . . . . 120.0(5) ?
F1A C10 C2 C1 . . . . -156.7(8) ?
F3 C10 C2 C1 . . . . -0.4(4) ?
F1 C10 C2 C1 . . . . -115.0(5) ?
F2A C10 C2 C1 . . . . 99.5(6) ?
F3A C10 C2 C3 . . . . 158.6(11) ?
F2 C10 C2 C3 . . . . -59.1(5) ?
F1A C10 C2 C3 . . . . 24.1(8) ?
F3 C10 C2 C3 . . . . -179.6(3) ?
F1 C10 C2 C3 . . . . 65.8(5) ?
F2A C10 C2 C3 . . . . -79.7(6) ?
C1 C2 C3 C4 . . . . 0.1(2) ?
C10 C2 C3 C4 . . . . 179.24(15) ?
C2 C3 C4 C5 . . . . -1.0(2) ?
C6 N2 C5 N1 . . . . -0.64(16) ?
C6 N2 C5 C4 . . . . 177.88(15) ?
C1 N1 C5 N2 . . . . 178.33(12) ?
C7 N1 C5 N2 . . . . 0.40(16) ?
C1 N1 C5 C4 . . . . -0.4(2) ?
C7 N1 C5 C4 . . . . -178.32(13) ?
C3 C4 C5 N2 . . . . -177.24(15) ?
C3 C4 C5 N1 . . . . 1.2(2) ?
C5 N2 C6 C7 . . . . 0.64(17) ?
C5 N2 C6 C9 . . . . -178.97(14) ?
N2 C6 C7 N1 . . . . -0.40(16) ?
C9 C6 C7 N1 . . . . 179.19(14) ?
N2 C6 C7 C8 . . . . -178.74(14) ?
C9 C6 C7 C8 . . . . 0.8(3) ?
C1 N1 C7 C6 . . . . -177.68(14) ?
C5 N1 C7 C6 . . . . 0.00(15) ?
C1 N1 C7 C8 . . . . 0.8(2) ?
C5 N1 C7 C8 . . . . 178.48(13) ?
